data_4109621
loop_
_publ_author_name
'Moloy Banerjee'
'Sergey V. Lindeman'
'Rajendra Rathore'

_publ_section_title
;
 Structural Characterization of Quaterphenyl Cation Radical: X-ray
 Crystallographic Evidence of Quinoidal Charge Delocalization in
 Poly-p-phenylene Cation Radicals
;
_journal_name_full 'Journal of the American Chemical Society'
_journal_page_first 8070
_journal_page_last 8071
_journal_paper_doi 10.1021/ja0720356
_journal_volume 129
_journal_year 2007
_chemical_formula_sum 'C32 H34'
_chemical_formula_weight 418.59
_chemical_name_systematic
; 
 ? 
;
_space_group_IT_number 9
_symmetry_cell_setting monoclinic
_symmetry_space_group_name_Hall 'C -2yc'
_symmetry_space_group_name_H-M 'C 1 c 1'
_atom_sites_solution_hydrogens difmap
_atom_sites_solution_primary direct
_atom_sites_solution_secondary difmap
_audit_creation_method SHELXL-97
_cell_angle_alpha 90.00
_cell_angle_beta 92.9890(10)
_cell_angle_gamma 90.00
_cell_formula_units_Z 8
_cell_length_a 11.7185(2)
_cell_length_b 11.7394(2)
_cell_length_c 34.3511(5)
_cell_measurement_reflns_used 6005
_cell_measurement_temperature 100(2)
_cell_measurement_theta_max 66
_cell_measurement_theta_min 5
_cell_volume 4719.19(13)
_computing_cell_refinement 'SAINT v7.23A (Bruker, 2005)'
_computing_data_collection 'APEX2 v2.0-2 (Bruker, 2005)'
_computing_data_reduction 'SADABS-2004/1 (Bruker, 2005)'
_computing_molecular_graphics 'XP v5.1 (Bruker, 1998)'
_computing_publication_material 'XCIF v6.12 (Bruker, 2001)'
_computing_structure_refinement 'SHELXL-97 v.97-2 (Sheldrick, 1993-1997)'
_computing_structure_solution 'XS/SHELXTL v6.12 (Bruker, 2001)'
_diffrn_ambient_temperature 100(2)
_diffrn_measured_fraction_theta_full 0.969
_diffrn_measured_fraction_theta_max 0.969
_diffrn_measurement_device_type 'Bruker APEX2 CCD detector'
_diffrn_measurement_method '\w scans'
_diffrn_radiation_monochromator graphite
_diffrn_radiation_source 'fine-focus sealed tube'
_diffrn_radiation_type CuK\a
_diffrn_radiation_wavelength 1.54178
_diffrn_reflns_av_R_equivalents 0.0178
_diffrn_reflns_av_sigmaI/netI 0.0115
_diffrn_reflns_limit_h_max 13
_diffrn_reflns_limit_h_min -13
_diffrn_reflns_limit_k_max 14
_diffrn_reflns_limit_k_min 0
_diffrn_reflns_limit_l_max 39
_diffrn_reflns_limit_l_min 0
_diffrn_reflns_number 19515
_diffrn_reflns_theta_full 66.89
_diffrn_reflns_theta_max 66.89
_diffrn_reflns_theta_min 2.58
_exptl_absorpt_coefficient_mu 0.491
_exptl_absorpt_correction_T_max 0.9830
_exptl_absorpt_correction_T_min 0.7570
_exptl_absorpt_correction_type multi-scan
_exptl_crystal_colour colorless
_exptl_crystal_density_diffrn 1.178
_exptl_crystal_description plate
_exptl_crystal_F_000 1808
_exptl_crystal_size_max 0.60
_exptl_crystal_size_mid 0.44
_exptl_crystal_size_min 0.04
_refine_diff_density_max 0.167
_refine_diff_density_min -0.196
_refine_diff_density_rms 0.040
_refine_ls_abs_structure_details 'Flack H D (1983), Acta Cryst. A39, 876-881'
_refine_ls_abs_structure_Flack 0.3(11)
_refine_ls_extinction_method none
_refine_ls_goodness_of_fit_ref 1.011
_refine_ls_hydrogen_treatment mixed
_refine_ls_matrix_type full
_refine_ls_number_parameters 717
_refine_ls_number_reflns 4051
_refine_ls_number_restraints 2
_refine_ls_restrained_S_all 1.011
_refine_ls_R_factor_all 0.0317
_refine_ls_R_factor_gt 0.0313
_refine_ls_shift/su_max 0.001
_refine_ls_shift/su_mean 0.000
_refine_ls_structure_factor_coef Fsqd
_refine_ls_weighting_details 'calc w=1/[\s^2^(Fo^2^)+(0.0649P)^2^+1.4179P] where P=(Fo^2^+2Fc^2^)/3'
_refine_ls_weighting_scheme calc
_refine_ls_wR_factor_gt 0.0853
_refine_ls_wR_factor_ref 0.0858
_reflns_number_gt 3986
_reflns_number_total 4051
_reflns_threshold_expression >2sigma(I)
_cod_data_source_file ja0720356si20070515_082245.cif
_cod_data_source_block raj8q
_cod_database_code 4109621

loop_
_symmetry_equiv_pos_as_xyz
'x, y, z'
'x, -y, z+1/2'
'x+1/2, y+1/2, z'
'x+1/2, -y+1/2, z+1/2'

loop_
_atom_site_label
_atom_site_type_symbol
_atom_site_fract_x
_atom_site_fract_y
_atom_site_fract_z
_atom_site_U_iso_or_equiv
_atom_site_adp_type
_atom_site_occupancy
_atom_site_symmetry_multiplicity
_atom_site_calc_flag
_atom_site_refinement_flags
C1 C -0.55407(17) 1.28483(17) 0.56082(6) 0.0189(4) Uani 1 1 d .
C2 C -0.6414(2) 1.37075(19) 0.54398(7) 0.0258(5) Uani 1 1 d .
H2A H -0.6026 1.4274 0.5284 0.039 Uiso 1 1 calc R
H2B H -0.6784 1.4090 0.5653 0.039 Uiso 1 1 calc R
H2C H -0.6992 1.3309 0.5274 0.039 Uiso 1 1 calc R
C3 C -0.46796(18) 1.34825(18) 0.58820(6) 0.0239(4) Uani 1 1 d .
H3A H -0.4229 1.4008 0.5730 0.036 Uiso 1 1 calc R
H3B H -0.4169 1.2931 0.6016 0.036 Uiso 1 1 calc R
H3C H -0.5091 1.3913 0.6075 0.036 Uiso 1 1 calc R
C4 C -0.61601(19) 1.19560(19) 0.58458(7) 0.0275(5) Uani 1 1 d .
H4A H -0.6544 1.2334 0.6057 0.041 Uiso 1 1 calc R
H4B H -0.5604 1.1405 0.5956 0.041 Uiso 1 1 calc R
H4C H -0.6727 1.1558 0.5676 0.041 Uiso 1 1 calc R
C5 C 0.24918(17) 0.46049(18) 0.18936(6) 0.0207(4) Uani 1 1 d .
C6 C 0.33698(19) 0.3766(2) 0.20741(7) 0.0274(5) Uani 1 1 d .
H6A H 0.3972 0.4189 0.2221 0.041 Uiso 1 1 calc R
H6B H 0.3707 0.3326 0.1867 0.041 Uiso 1 1 calc R
H6C H 0.2992 0.3248 0.2250 0.041 Uiso 1 1 calc R
C7 C 0.16330(19) 0.39266(18) 0.16331(7) 0.0248(5) Uani 1 1 d .
H7A H 0.1173 0.3440 0.1796 0.037 Uiso 1 1 calc R
H7B H 0.2046 0.3451 0.1453 0.037 Uiso 1 1 calc R
H7C H 0.1131 0.4455 0.1484 0.037 Uiso 1 1 calc R
C8 C 0.30932(19) 0.54601(19) 0.16374(7) 0.0269(5) Uani 1 1 d .
H8A H 0.3675 0.5874 0.1796 0.040 Uiso 1 1 calc R
H8B H 0.2532 0.6001 0.1524 0.040 Uiso 1 1 calc R
H8C H 0.3458 0.5053 0.1428 0.040 Uiso 1 1 calc R
C11 C -0.49052(16) 1.22419(16) 0.52876(6) 0.0178(4) Uani 1 1 d .
C12 C -0.39404(18) 1.15994(19) 0.53849(6) 0.0226(4) Uani 1 1 d .
H12 H -0.3657(19) 1.1539(19) 0.5662(7) 0.021(6) Uiso 1 1 d .
C13 C -0.33362(18) 1.10388(18) 0.51081(6) 0.0227(4) Uani 1 1 d .
H13 H -0.267(2) 1.060(2) 0.5193(7) 0.024(6) Uiso 1 1 d .
C14 C -0.36751(17) 1.10886(16) 0.47127(6) 0.0182(4) Uani 1 1 d .
C15 C -0.46573(18) 1.17148(19) 0.46119(6) 0.0239(4) Uani 1 1 d .
H15 H -0.4936(19) 1.175(2) 0.4341(7) 0.021(6) Uiso 1 1 d .
C16 C -0.52591(17) 1.22812(18) 0.48921(6) 0.0222(4) Uani 1 1 d .
H16 H -0.595(2) 1.269(2) 0.4811(7) 0.025(6) Uiso 1 1 d .
C21 C -0.30229(17) 1.04709(17) 0.44204(6) 0.0188(4) Uani 1 1 d .
C22 C -0.18429(17) 1.02933(17) 0.44749(5) 0.0197(4) Uani 1 1 d .
H22 H -0.144(2) 1.063(2) 0.4703(7) 0.026(6) Uiso 1 1 d .
C23 C -0.12448(17) 0.96680(17) 0.42123(6) 0.0192(4) Uani 1 1 d .
H23 H -0.041(2) 0.9515(19) 0.4264(7) 0.022(6) Uiso 1 1 d .
C24 C -0.17805(17) 0.91915(17) 0.38757(6) 0.0176(4) Uani 1 1 d .
C25 C -0.29550(18) 0.93953(19) 0.38176(6) 0.0261(5) Uani 1 1 d .
H25 H -0.338(2) 0.9088(19) 0.3587(7) 0.024(6) Uiso 1 1 d .
C26 C -0.35556(18) 1.00126(19) 0.40827(6) 0.0256(4) Uani 1 1 d .
H26 H -0.437(2) 1.011(2) 0.4043(7) 0.023(6) Uiso 1 1 d .
C31 C -0.11373(18) 0.85052(17) 0.35956(6) 0.0183(4) Uani 1 1 d .
C32 C 0.00520(17) 0.84396(18) 0.36205(6) 0.0244(4) Uani 1 1 d .
H32 H 0.052(2) 0.887(2) 0.3820(7) 0.033(6) Uiso 1 1 d .
C33 C 0.06493(17) 0.77989(18) 0.33610(6) 0.0244(4) Uani 1 1 d .
H33 H 0.149(2) 0.777(2) 0.3376(8) 0.036(7) Uiso 1 1 d .
C34 C 0.00844(17) 0.71977(16) 0.30578(6) 0.0179(4) Uani 1 1 d .
C35 C -0.11080(17) 0.72616(16) 0.30316(6) 0.0197(4) Uani 1 1 d .
H35 H -0.1538(19) 0.6846(19) 0.2832(6) 0.017(5) Uiso 1 1 d .
C36 C -0.17048(17) 0.78959(16) 0.32939(6) 0.0193(4) Uani 1 1 d .
H36 H -0.252(2) 0.7924(19) 0.3273(6) 0.018(5) Uiso 1 1 d .
C41 C 0.07158(18) 0.65331(17) 0.27689(6) 0.0188(4) Uani 1 1 d .
C42 C 0.17683(19) 0.6032(2) 0.28608(6) 0.0261(5) Uani 1 1 d .
H42 H 0.212(2) 0.613(2) 0.3115(8) 0.039(7) Uiso 1 1 d .
C43 C 0.23372(18) 0.54073(19) 0.25875(6) 0.0260(5) Uani 1 1 d .
H43 H 0.307(2) 0.506(2) 0.2670(8) 0.039(7) Uiso 1 1 d .
C44 C 0.18769(16) 0.52603(17) 0.22073(6) 0.0174(4) Uani 1 1 d .
C45 C 0.08373(19) 0.5783(2) 0.21168(6) 0.0260(5) Uani 1 1 d .
H45 H 0.046(2) 0.572(2) 0.1865(8) 0.040(7) Uiso 1 1 d .
C46 C 0.02617(19) 0.6399(2) 0.23904(6) 0.0259(5) Uani 1 1 d .
H46 H -0.048(2) 0.672(2) 0.2302(7) 0.028(6) Uiso 1 1 d .
C1A C -0.54146(17) 1.80668(17) 0.56005(6) 0.0190(4) Uani 1 1 d .
C2A C -0.6310(2) 1.8891(2) 0.54183(7) 0.0278(5) Uani 1 1 d .
H2AA H -0.6723 1.9256 0.5625 0.042 Uiso 1 1 calc R
H2AB H -0.6850 1.8467 0.5246 0.042 Uiso 1 1 calc R
H2AC H -0.5928 1.9474 0.5268 0.042 Uiso 1 1 calc R
C3A C -0.45238(19) 1.87415(19) 0.58452(7) 0.0264(5) Uani 1 1 d .
H3AA H -0.3954 1.8217 0.5963 0.040 Uiso 1 1 calc R
H3AB H -0.4900 1.9154 0.6051 0.040 Uiso 1 1 calc R
H3AC H -0.4146 1.9287 0.5678 0.040 Uiso 1 1 calc R
C4A C -0.60289(18) 1.72584(18) 0.58736(6) 0.0242(5) Uani 1 1 d .
H4AA H -0.5462 1.6804 0.6025 0.036 Uiso 1 1 calc R
H4AB H -0.6536 1.6751 0.5718 0.036 Uiso 1 1 calc R
H4AC H -0.6480 1.7706 0.6051 0.036 Uiso 1 1 calc R
C5A C 0.22686(17) 0.94842(17) 0.18837(6) 0.0198(4) Uani 1 1 d .
C6A C 0.3160(2) 0.86365(19) 0.20516(6) 0.0260(5) Uani 1 1 d .
H6AA H 0.3522 0.8247 0.1838 0.039 Uiso 1 1 calc R
H6AB H 0.2786 0.8074 0.2213 0.039 Uiso 1 1 calc R
H6AC H 0.3743 0.9046 0.2211 0.039 Uiso 1 1 calc R
C7A C 0.13370(18) 0.88258(19) 0.16455(7) 0.0259(5) Uani 1 1 d .
H7AA H 0.1680 0.8431 0.1429 0.039 Uiso 1 1 calc R
H7AB H 0.0754 0.9360 0.1542 0.039 Uiso 1 1 calc R
H7AC H 0.0984 0.8267 0.1814 0.039 Uiso 1 1 calc R
C8A C 0.28605(18) 1.02980(18) 0.16108(6) 0.0236(5) Uani 1 1 d .
H8AA H 0.3266 0.9857 0.1419 0.035 Uiso 1 1 calc R
H8AB H 0.3407 1.0774 0.1763 0.035 Uiso 1 1 calc R
H8AC H 0.2288 1.0785 0.1475 0.035 Uiso 1 1 calc R
C11A C -0.48100(16) 1.74011(17) 0.52882(6) 0.0177(4) Uani 1 1 d .
C12A C -0.4289(2) 1.63662(19) 0.53764(6) 0.0255(5) Uani 1 1 d .
H12A H -0.434(2) 1.604(2) 0.5644(8) 0.037(7) Uiso 1 1 d .
C13A C -0.3710(2) 1.57553(19) 0.51049(6) 0.0262(5) Uani 1 1 d .
H13A H -0.336(2) 1.505(2) 0.5176(7) 0.031(6) Uiso 1 1 d .
C14A C -0.36168(17) 1.61550(17) 0.47248(6) 0.0184(4) Uani 1 1 d .
C15A C -0.4123(2) 1.72006(18) 0.46364(6) 0.0256(4) Uani 1 1 d .
H15A H -0.405(2) 1.754(2) 0.4378(8) 0.033(6) Uiso 1 1 d .
C16A C -0.47062(19) 1.78068(18) 0.49092(6) 0.0255(5) Uani 1 1 d .
H16A H -0.507(2) 1.853(2) 0.4836(8) 0.044(8) Uiso 1 1 d .
C21A C -0.29969(16) 1.54810(18) 0.44369(6) 0.0179(4) Uani 1 1 d .
C22A C -0.29298(17) 1.42936(18) 0.44620(6) 0.0193(4) Uani 1 1 d .
H22A H -0.334(2) 1.3901(19) 0.4658(7) 0.022(6) Uiso 1 1 d .
C23A C -0.23314(17) 1.36577(17) 0.42018(6) 0.0195(4) Uani 1 1 d .
H23A H -0.233(2) 1.281(2) 0.4236(7) 0.029(6) Uiso 1 1 d .
C24A C -0.17620(16) 1.41762(18) 0.38983(6) 0.0171(4) Uani 1 1 d .
C25A C -0.18377(18) 1.53631(18) 0.38747(6) 0.0239(4) Uani 1 1 d .
H25A H -0.146(2) 1.576(2) 0.3668(7) 0.028(6) Uiso 1 1 d .
C26A C -0.24386(18) 1.59980(17) 0.41328(6) 0.0238(4) Uani 1 1 d .
H26A H -0.247(2) 1.684(2) 0.4114(7) 0.027(6) Uiso 1 1 d .
C31A C -0.11189(17) 1.34897(18) 0.36171(6) 0.0188(4) Uani 1 1 d .
C32A C -0.09070(19) 1.23307(19) 0.36775(6) 0.0261(5) Uani 1 1 d .
H32A H -0.120(2) 1.195(2) 0.3914(8) 0.039(7) Uiso 1 1 d .
C33A C -0.0333(2) 1.16861(18) 0.34128(6) 0.0251(5) Uani 1 1 d .
H33A H -0.022(2) 1.089(2) 0.3461(7) 0.031(6) Uiso 1 1 d .
C34A C 0.00669(16) 1.21689(17) 0.30739(6) 0.0179(4) Uani 1 1 d .
C35A C -0.01192(16) 1.33326(17) 0.30179(6) 0.0191(4) Uani 1 1 d .
H35A H 0.0198(19) 1.3725(19) 0.2790(7) 0.018(5) Uiso 1 1 d .
C36A C -0.07033(17) 1.39733(17) 0.32819(6) 0.0188(4) Uani 1 1 d .
H36A H -0.0805(19) 1.476(2) 0.3224(6) 0.018(5) Uiso 1 1 d .
C41A C 0.06431(17) 1.14692(17) 0.27802(6) 0.0187(4) Uani 1 1 d .
C42A C 0.12934(18) 1.05101(18) 0.28807(6) 0.0229(4) Uani 1 1 d .
H42A H 0.142(2) 1.032(2) 0.3161(7) 0.028(6) Uiso 1 1 d .
C43A C 0.18129(18) 0.98716(18) 0.26011(6) 0.0233(4) Uani 1 1 d .
H43A H 0.232(2) 0.920(2) 0.2683(7) 0.030(6) Uiso 1 1 d .
C44A C 0.17136(16) 1.01592(17) 0.22060(6) 0.0178(4) Uani 1 1 d .
C45A C 0.10413(18) 1.11039(18) 0.21078(6) 0.0234(4) Uani 1 1 d .
H45A H 0.0938(19) 1.1330(18) 0.1838(7) 0.017(5) Uiso 1 1 d .
C46A C 0.05215(18) 1.17505(18) 0.23866(6) 0.0229(4) Uani 1 1 d .
H46A H 0.007(2) 1.243(2) 0.2310(7) 0.022(6) Uiso 1 1 d .

loop_
_atom_site_aniso_label
_atom_site_aniso_U_11
_atom_site_aniso_U_22
_atom_site_aniso_U_33
_atom_site_aniso_U_23
_atom_site_aniso_U_13
_atom_site_aniso_U_12
C1 0.0189(10) 0.0207(10) 0.0174(10) -0.0011(8) 0.0034(7) 0.0041(8)
C2 0.0252(11) 0.0288(12) 0.0235(11) -0.0020(9) 0.0031(8) 0.0096(9)
C3 0.0244(11) 0.0238(10) 0.0237(11) -0.0027(8) 0.0021(8) 0.0039(8)
C4 0.0280(11) 0.0258(11) 0.0297(11) 0.0006(9) 0.0120(9) 0.0006(9)
C5 0.0223(10) 0.0201(10) 0.0202(10) -0.0001(8) 0.0050(8) 0.0024(8)
C6 0.0273(12) 0.0314(12) 0.0238(11) -0.0010(9) 0.0057(9) 0.0127(9)
C7 0.0263(11) 0.0229(10) 0.0256(11) -0.0054(8) 0.0045(8) 0.0031(8)
C8 0.0288(11) 0.0262(11) 0.0267(11) -0.0015(9) 0.0104(9) -0.0013(9)
C11 0.0178(10) 0.0165(10) 0.0195(10) 0.0006(7) 0.0049(8) -0.0011(7)
C12 0.0243(10) 0.0271(11) 0.0163(10) 0.0005(8) 0.0003(8) 0.0062(8)
C13 0.0222(10) 0.0254(11) 0.0204(10) -0.0001(8) 0.0004(8) 0.0070(8)
C14 0.0201(10) 0.0148(9) 0.0197(10) -0.0010(8) 0.0012(8) -0.0013(8)
C15 0.0241(10) 0.0303(11) 0.0170(10) -0.0022(8) -0.0014(8) 0.0040(9)
C16 0.0191(10) 0.0271(11) 0.0205(10) -0.0019(8) 0.0005(8) 0.0060(8)
C21 0.0240(10) 0.0148(9) 0.0179(10) 0.0018(8) 0.0035(8) 0.0001(8)
C22 0.0236(10) 0.0206(10) 0.0147(9) -0.0013(7) 0.0003(7) -0.0002(8)
C23 0.0184(10) 0.0207(10) 0.0185(9) 0.0009(7) 0.0012(7) 0.0009(7)
C24 0.0185(9) 0.0187(9) 0.0156(9) 0.0007(8) 0.0026(7) 0.0007(8)
C25 0.0219(10) 0.0325(12) 0.0233(11) -0.0093(9) -0.0024(8) 0.0037(8)
C26 0.0183(10) 0.0323(11) 0.0261(10) -0.0074(9) -0.0007(8) 0.0055(8)
C31 0.0220(10) 0.0152(9) 0.0177(10) 0.0026(7) 0.0018(8) 0.0012(8)
C32 0.0224(10) 0.0294(11) 0.0214(10) -0.0072(8) -0.0003(8) 0.0014(8)
C33 0.0181(10) 0.0305(11) 0.0246(10) -0.0053(8) 0.0015(8) 0.0019(8)
C34 0.0219(10) 0.0157(9) 0.0161(10) 0.0027(7) 0.0022(8) 0.0028(8)
C35 0.0222(10) 0.0182(9) 0.0185(10) -0.0014(7) 0.0000(8) 0.0008(8)
C36 0.0181(10) 0.0198(10) 0.0202(10) 0.0008(8) 0.0020(7) 0.0013(8)
C41 0.0205(10) 0.0160(9) 0.0203(10) 0.0029(8) 0.0038(8) -0.0004(8)
C42 0.0245(11) 0.0351(12) 0.0181(10) -0.0058(8) -0.0033(8) 0.0069(9)
C43 0.0222(10) 0.0316(12) 0.0239(10) -0.0026(8) -0.0007(8) 0.0088(9)
C44 0.0189(10) 0.0155(9) 0.0179(10) 0.0006(7) 0.0033(7) -0.0002(7)
C45 0.0257(10) 0.0335(12) 0.0185(10) -0.0051(9) -0.0021(8) 0.0060(9)
C46 0.0223(11) 0.0338(12) 0.0213(10) -0.0025(9) -0.0003(8) 0.0117(9)
C1A 0.0202(10) 0.0178(9) 0.0191(10) -0.0028(8) 0.0022(8) 0.0033(8)
C2A 0.0315(12) 0.0288(12) 0.0232(11) -0.0016(9) 0.0022(9) 0.0124(9)
C3A 0.0273(11) 0.0240(11) 0.0281(11) -0.0065(9) 0.0026(9) -0.0004(9)
C4A 0.0232(10) 0.0247(11) 0.0253(11) -0.0026(9) 0.0064(8) 0.0009(8)
C5A 0.0192(9) 0.0198(10) 0.0205(10) -0.0022(8) 0.0025(8) 0.0013(8)
C6A 0.0290(11) 0.0248(11) 0.0244(11) -0.0028(9) 0.0039(9) 0.0100(9)
C7A 0.0242(11) 0.0256(11) 0.0280(11) -0.0103(9) 0.0028(9) 0.0001(9)
C8A 0.0235(10) 0.0254(11) 0.0224(10) -0.0012(9) 0.0070(8) 0.0054(9)
C11A 0.0169(10) 0.0167(9) 0.0195(10) -0.0035(8) 0.0005(7) 0.0003(8)
C12A 0.0341(12) 0.0264(11) 0.0165(10) 0.0029(8) 0.0069(8) 0.0090(9)
C13A 0.0331(12) 0.0232(11) 0.0226(10) 0.0037(9) 0.0053(9) 0.0131(9)
C14A 0.0149(9) 0.0211(10) 0.0190(10) -0.0022(8) -0.0005(8) -0.0011(8)
C15A 0.0364(12) 0.0235(10) 0.0175(10) 0.0039(8) 0.0065(8) 0.0048(9)
C16A 0.0348(12) 0.0194(10) 0.0228(11) 0.0035(8) 0.0057(9) 0.0087(9)
C21A 0.0163(9) 0.0217(10) 0.0155(9) -0.0028(8) -0.0019(7) 0.0009(8)
C22A 0.0191(9) 0.0236(10) 0.0153(9) 0.0011(8) 0.0019(7) -0.0003(8)
C23A 0.0201(10) 0.0167(10) 0.0216(10) -0.0009(8) 0.0013(8) 0.0016(8)
C24A 0.0134(9) 0.0215(9) 0.0160(9) -0.0005(8) -0.0015(7) -0.0002(8)
C25A 0.0279(11) 0.0234(10) 0.0211(10) 0.0034(8) 0.0074(8) 0.0015(9)
C26A 0.0287(10) 0.0185(10) 0.0247(10) 0.0012(8) 0.0055(8) 0.0026(8)
C31A 0.0168(9) 0.0205(10) 0.0190(10) -0.0011(8) -0.0006(7) -0.0002(8)
C32A 0.0341(12) 0.0237(10) 0.0213(10) 0.0037(8) 0.0102(9) 0.0050(9)
C33A 0.0336(11) 0.0172(10) 0.0253(11) 0.0026(8) 0.0094(9) 0.0046(8)
C34A 0.0150(9) 0.0207(10) 0.0178(10) -0.0009(8) -0.0019(7) 0.0017(8)
C35A 0.0191(9) 0.0213(10) 0.0170(9) 0.0005(8) 0.0017(7) 0.0002(8)
C36A 0.0209(9) 0.0175(10) 0.0178(9) -0.0001(7) -0.0014(7) 0.0015(8)
C41A 0.0164(10) 0.0187(10) 0.0212(10) 0.0003(8) 0.0019(8) -0.0022(8)
C42A 0.0277(10) 0.0233(10) 0.0179(10) 0.0010(8) 0.0024(8) 0.0050(9)
C43A 0.0241(10) 0.0218(10) 0.0241(11) 0.0020(8) 0.0029(8) 0.0059(9)
C44A 0.0167(9) 0.0167(10) 0.0201(10) -0.0010(8) 0.0023(8) -0.0021(7)
C45A 0.0288(11) 0.0238(10) 0.0176(10) 0.0004(8) 0.0016(8) 0.0052(8)
C46A 0.0256(10) 0.0205(10) 0.0225(10) 0.0000(8) 0.0006(8) 0.0079(8)

loop_
_atom_type_symbol
_atom_type_description
_atom_type_scat_dispersion_real
_atom_type_scat_dispersion_imag
_atom_type_scat_source
C C 0.0181 0.0091 'International Tables Vol C Tables 4.2.6.8 and 6.1.1.4'
H H 0.0000 0.0000 'International Tables Vol C Tables 4.2.6.8 and 6.1.1.4'

loop_
_geom_angle_atom_site_label_1
_geom_angle_atom_site_label_2
_geom_angle_atom_site_label_3
_geom_angle
C2 C1 C4 109.03(17)
C2 C1 C3 108.50(17)
C4 C1 C3 108.61(17)
C2 C1 C11 111.99(17)
C4 C1 C11 109.00(16)
C3 C1 C11 109.64(16)
C1 C2 H2A 109.5
C1 C2 H2B 109.5
H2A C2 H2B 109.5
C1 C2 H2C 109.5
H2A C2 H2C 109.5
H2B C2 H2C 109.5
C1 C3 H3A 109.5
C1 C3 H3B 109.5
H3A C3 H3B 109.5
C1 C3 H3C 109.5
H3A C3 H3C 109.5
H3B C3 H3C 109.5
C1 C4 H4A 109.5
C1 C4 H4B 109.5
H4A C4 H4B 109.5
C1 C4 H4C 109.5
H4A C4 H4C 109.5
H4B C4 H4C 109.5
C8 C5 C6 109.54(18)
C8 C5 C7 108.23(17)
C6 C5 C7 108.00(18)
C8 C5 C44 108.79(16)
C6 C5 C44 111.60(17)
C7 C5 C44 110.62(16)
C5 C6 H6A 109.5
C5 C6 H6B 109.5
H6A C6 H6B 109.5
C5 C6 H6C 109.5
H6A C6 H6C 109.5
H6B C6 H6C 109.5
C5 C7 H7A 109.5
C5 C7 H7B 109.5
H7A C7 H7B 109.5
C5 C7 H7C 109.5
H7A C7 H7C 109.5
H7B C7 H7C 109.5
C5 C8 H8A 109.5
C5 C8 H8B 109.5
H8A C8 H8B 109.5
C5 C8 H8C 109.5
H8A C8 H8C 109.5
H8B C8 H8C 109.5
C12 C11 C16 116.65(18)
C12 C11 C1 119.96(18)
C16 C11 C1 123.38(17)
C13 C12 C11 122.30(18)
C13 C12 H12 117.8(13)
C11 C12 H12 119.9(13)
C12 C13 C14 121.31(19)
C12 C13 H13 118.7(14)
C14 C13 H13 120.0(14)
C15 C14 C13 116.93(19)
C15 C14 C21 122.53(18)
C13 C14 C21 120.52(18)
C16 C15 C14 121.44(19)
C16 C15 H15 119.0(14)
C14 C15 H15 119.6(14)
C15 C16 C11 121.35(18)
C15 C16 H16 119.0(14)
C11 C16 H16 119.7(14)
C26 C21 C22 116.68(18)
C26 C21 C14 121.82(18)
C22 C21 C14 121.48(18)
C23 C22 C21 121.48(18)
C23 C22 H22 119.8(14)
C21 C22 H22 118.7(14)
C22 C23 C24 121.97(18)
C22 C23 H23 120.2(13)
C24 C23 H23 117.8(13)
C25 C24 C23 116.32(18)
C25 C24 C31 121.79(17)
C23 C24 C31 121.89(17)
C26 C25 C24 121.67(18)
C26 C25 H25 118.0(14)
C24 C25 H25 120.3(14)
C25 C26 C21 121.85(19)
C25 C26 H26 120.3(14)
C21 C26 H26 117.8(14)
C32 C31 C36 116.91(19)
C32 C31 C24 121.88(16)
C36 C31 C24 121.21(17)
C33 C32 C31 121.88(19)
C33 C32 H32 116.3(14)
C31 C32 H32 121.8(14)
C32 C33 C34 121.28(19)
C32 C33 H33 121.7(15)
C34 C33 H33 116.9(15)
C33 C34 C35 117.03(18)
C33 C34 C41 121.96(18)
C35 C34 C41 121.01(18)
C36 C35 C34 121.58(18)
C36 C35 H35 118.2(13)
C34 C35 H35 120.2(13)
C35 C36 C31 121.33(18)
C35 C36 H36 120.4(13)
C31 C36 H36 118.3(13)
C46 C41 C42 117.24(19)
C46 C41 C34 120.28(18)
C42 C41 C34 122.48(18)
C41 C42 C43 121.48(19)
C41 C42 H42 119.7(16)
C43 C42 H42 118.8(16)
C42 C43 C44 121.44(19)
C42 C43 H43 118.0(15)
C44 C43 H43 120.6(15)
C45 C44 C43 116.57(18)
C45 C44 C5 120.29(18)
C43 C44 C5 123.09(18)
C44 C45 C46 122.1(2)
C44 C45 H45 121.9(16)
C46 C45 H45 115.9(16)
C41 C46 C45 121.15(19)
C41 C46 H46 122.6(14)
C45 C46 H46 116.3(14)
C3A C1A C11A 108.81(16)
C3A C1A C2A 109.30(17)
C11A C1A C2A 111.54(17)
C3A C1A C4A 108.20(17)
C11A C1A C4A 111.15(16)
C2A C1A C4A 107.77(17)
C1A C2A H2AA 109.5
C1A C2A H2AB 109.5
H2AA C2A H2AB 109.5
C1A C2A H2AC 109.5
H2AA C2A H2AC 109.5
H2AB C2A H2AC 109.5
C1A C3A H3AA 109.5
C1A C3A H3AB 109.5
H3AA C3A H3AB 109.5
C1A C3A H3AC 109.5
H3AA C3A H3AC 109.5
H3AB C3A H3AC 109.5
C1A C4A H4AA 109.5
C1A C4A H4AB 109.5
H4AA C4A H4AB 109.5
C1A C4A H4AC 109.5
H4AA C4A H4AC 109.5
H4AB C4A H4AC 109.5
C8A C5A C44A 110.04(16)
C8A C5A C6A 108.29(16)
C44A C5A C6A 111.73(17)
C8A C5A C7A 108.65(17)
C44A C5A C7A 109.13(16)
C6A C5A C7A 108.94(17)
C5A C6A H6AA 109.5
C5A C6A H6AB 109.5
H6AA C6A H6AB 109.5
C5A C6A H6AC 109.5
H6AA C6A H6AC 109.5
H6AB C6A H6AC 109.5
C5A C7A H7AA 109.5
C5A C7A H7AB 109.5
H7AA C7A H7AB 109.5
C5A C7A H7AC 109.5
H7AA C7A H7AC 109.5
H7AB C7A H7AC 109.5
C5A C8A H8AA 109.5
C5A C8A H8AB 109.5
H8AA C8A H8AB 109.5
C5A C8A H8AC 109.5
H8AA C8A H8AC 109.5
H8AB C8A H8AC 109.5
C12A C11A C16A 116.32(19)
C12A C11A C1A 120.60(18)
C16A C11A C1A 123.02(18)
C13A C12A C11A 122.23(19)
C13A C12A H12A 118.8(15)
C11A C12A H12A 119.0(15)
C12A C13A C14A 121.44(19)
C12A C13A H13A 119.9(15)
C14A C13A H13A 118.6(15)
C15A C14A C13A 116.59(19)
C15A C14A C21A 122.86(19)
C13A C14A C21A 120.55(18)
C16A C15A C14A 121.73(19)
C16A C15A H15A 118.1(15)
C14A C15A H15A 120.2(15)
C15A C16A C11A 121.68(18)
C15A C16A H16A 119.8(16)
C11A C16A H16A 118.5(16)
C22A C21A C26A 116.83(18)
C22A C21A C14A 121.16(19)
C26A C21A C14A 121.99(18)
C23A C22A C21A 121.78(19)
C23A C22A H22A 118.9(14)
C21A C22A H22A 119.3(13)
C22A C23A C24A 121.45(19)
C22A C23A H23A 117.5(14)
C24A C23A H23A 121.1(14)
C25A C24A C23A 116.34(19)
C25A C24A C31A 122.22(17)
C23A C24A C31A 121.44(17)
C26A C25A C24A 122.27(19)
C26A C25A H25A 118.2(14)
C24A C25A H25A 119.5(14)
C25A C26A C21A 121.31(18)
C25A C26A H26A 121.3(14)
C21A C26A H26A 117.4(13)
C36A C31A C32A 116.90(19)
C36A C31A C24A 121.65(17)
C32A C31A C24A 121.45(17)
C33A C32A C31A 121.58(19)
C33A C32A H32A 118.9(16)
C31A C32A H32A 119.5(16)
C32A C33A C34A 121.41(19)
C32A C33A H33A 119.0(14)
C34A C33A H33A 119.5(14)
C35A C34A C33A 117.07(19)
C35A C34A C41A 121.31(18)
C33A C34A C41A 121.60(18)
C36A C35A C34A 121.35(18)
C36A C35A H35A 118.7(13)
C34A C35A H35A 119.9(13)
C35A C36A C31A 121.67(18)
C35A C36A H36A 116.9(13)
C31A C36A H36A 121.4(13)
C46A C41A C42A 117.36(19)
C46A C41A C34A 120.00(18)
C42A C41A C34A 122.63(19)
C43A C42A C41A 121.36(19)
C43A C42A H42A 119.9(14)
C41A C42A H42A 118.7(14)
C42A C43A C44A 121.71(19)
C42A C43A H43A 120.0(14)
C44A C43A H43A 118.2(14)
C45A C44A C43A 116.44(18)
C45A C44A C5A 119.53(18)
C43A C44A C5A 124.01(18)
C46A C45A C44A 122.1(2)
C46A C45A H45A 118.3(13)
C44A C45A H45A 119.6(13)
C45A C46A C41A 120.95(19)
C45A C46A H46A 120.5(13)
C41A C46A H46A 118.5(13)

loop_
_geom_bond_atom_site_label_1
_geom_bond_atom_site_label_2
_geom_bond_distance
C1 C2 1.529(3)
C1 C4 1.534(3)
C1 C3 1.536(3)
C1 C11 1.536(3)
C2 H2A 0.9800
C2 H2B 0.9800
C2 H2C 0.9800
C3 H3A 0.9800
C3 H3B 0.9800
C3 H3C 0.9800
C4 H4A 0.9800
C4 H4B 0.9800
C4 H4C 0.9800
C5 C8 1.531(3)
C5 C6 1.532(3)
C5 C7 1.534(3)
C5 C44 1.534(3)
C6 H6A 0.9800
C6 H6B 0.9800
C6 H6C 0.9800
C7 H7A 0.9800
C7 H7B 0.9800
C7 H7C 0.9800
C8 H8A 0.9800
C8 H8B 0.9800
C8 H8C 0.9800
C11 C12 1.385(3)
C11 C16 1.400(3)
C12 C13 1.382(3)
C12 H12 0.99(2)
C13 C14 1.396(3)
C13 H13 0.97(2)
C14 C15 1.394(3)
C14 C21 1.482(3)
C15 C16 1.392(3)
C15 H15 0.97(2)
C16 H16 0.97(3)
C21 C26 1.396(3)
C21 C22 1.401(3)
C22 C23 1.382(3)
C22 H22 0.98(3)
C23 C24 1.403(3)
C23 H23 1.00(3)
C24 C25 1.401(3)
C24 C31 1.490(2)
C25 C26 1.384(3)
C25 H25 0.98(2)
C26 H26 0.96(2)
C31 C32 1.394(3)
C31 C36 1.398(3)
C32 C33 1.384(3)
C32 H32 0.99(3)
C33 C34 1.396(3)
C33 H33 0.98(3)
C34 C35 1.397(3)
C34 C41 1.489(3)
C35 C36 1.386(3)
C35 H35 0.96(2)
C36 H36 0.95(2)
C41 C46 1.388(3)
C41 C42 1.388(3)
C42 C43 1.389(3)
C42 H42 0.95(3)
C43 C44 1.398(3)
C43 H43 0.97(3)
C44 C45 1.385(3)
C45 C46 1.388(3)
C45 H45 0.95(3)
C46 H46 0.98(3)
C1A C3A 1.527(3)
C1A C11A 1.531(3)
C1A C2A 1.536(3)
C1A C4A 1.539(3)
C2A H2AA 0.9800
C2A H2AB 0.9800
C2A H2AC 0.9800
C3A H3AA 0.9800
C3A H3AB 0.9800
C3A H3AC 0.9800
C4A H4AA 0.9800
C4A H4AB 0.9800
C4A H4AC 0.9800
C5A C8A 1.530(3)
C5A C44A 1.533(3)
C5A C6A 1.534(3)
C5A C7A 1.538(3)
C6A H6AA 0.9800
C6A H6AB 0.9800
C6A H6AC 0.9800
C7A H7AA 0.9800
C7A H7AB 0.9800
C7A H7AC 0.9800
C8A H8AA 0.9800
C8A H8AB 0.9800
C8A H8AC 0.9800
C11A C12A 1.386(3)
C11A C16A 1.398(3)
C12A C13A 1.382(3)
C12A H12A 1.00(3)
C13A C14A 1.397(3)
C13A H13A 0.95(3)
C14A C15A 1.390(3)
C14A C21A 1.486(3)
C15A C16A 1.385(3)
C15A H15A 0.98(3)
C16A H16A 0.98(3)
C21A C22A 1.399(3)
C21A C26A 1.399(3)
C22A C23A 1.383(3)
C22A H22A 0.97(2)
C23A C24A 1.405(3)
C23A H23A 1.00(3)
C24A C25A 1.398(3)
C24A C31A 1.492(2)
C25A C26A 1.379(3)
C25A H25A 0.97(3)
C26A H26A 1.00(2)
C31A C36A 1.394(3)
C31A C32A 1.397(3)
C32A C33A 1.384(3)
C32A H32A 1.01(3)
C33A C34A 1.398(3)
C33A H33A 0.96(3)
C34A C35A 1.395(3)
C34A C41A 1.490(3)
C35A C36A 1.386(3)
C35A H35A 1.00(2)
C36A H36A 0.95(2)
C41A C46A 1.392(3)
C41A C42A 1.393(3)
C42A C43A 1.384(3)
C42A H42A 0.99(2)
C43A C44A 1.398(3)
C43A H43A 1.02(3)
C44A C45A 1.392(3)
C45A C46A 1.387(3)
C45A H45A 0.96(2)
C46A H46A 0.99(2)

loop_
_geom_torsion_atom_site_label_1
_geom_torsion_atom_site_label_2
_geom_torsion_atom_site_label_3
_geom_torsion_atom_site_label_4
_geom_torsion
C2 C1 C11 C12 167.77(19)
C4 C1 C11 C12 -71.5(2)
C3 C1 C11 C12 47.3(2)
C2 C1 C11 C16 -13.4(3)
C4 C1 C11 C16 107.3(2)
C3 C1 C11 C16 -133.9(2)
C16 C11 C12 C13 1.2(3)
C1 C11 C12 C13 -179.9(2)
C11 C12 C13 C14 -0.3(3)
C12 C13 C14 C15 -0.9(3)
C12 C13 C14 C21 -179.33(19)
C13 C14 C15 C16 1.2(3)
C21 C14 C15 C16 179.57(19)
C14 C15 C16 C11 -0.3(3)
C12 C11 C16 C15 -0.9(3)
C1 C11 C16 C15 -179.80(19)
C15 C14 C21 C26 -31.0(3)
C13 C14 C21 C26 147.4(2)
C15 C14 C21 C22 150.7(2)
C13 C14 C21 C22 -31.0(3)
C26 C21 C22 C23 -1.8(3)
C14 C21 C22 C23 176.67(18)
C21 C22 C23 C24 0.9(3)
C22 C23 C24 C25 0.7(3)
C22 C23 C24 C31 -179.20(17)
C23 C24 C25 C26 -1.3(3)
C31 C24 C25 C26 178.57(19)
C24 C25 C26 C21 0.4(3)
C22 C21 C26 C25 1.1(3)
C14 C21 C26 C25 -177.3(2)
C25 C24 C31 C32 170.4(2)
C23 C24 C31 C32 -9.7(3)
C25 C24 C31 C36 -9.5(3)
C23 C24 C31 C36 170.4(2)
C36 C31 C32 C33 -0.3(3)
C24 C31 C32 C33 179.78(19)
C31 C32 C33 C34 0.8(3)
C32 C33 C34 C35 -0.8(3)
C32 C33 C34 C41 178.10(19)
C33 C34 C35 C36 0.2(3)
C41 C34 C35 C36 -178.68(17)
C34 C35 C36 C31 0.3(3)
C32 C31 C36 C35 -0.3(3)
C24 C31 C36 C35 179.64(16)
C33 C34 C41 C46 -149.8(2)
C35 C34 C41 C46 29.0(3)
C33 C34 C41 C42 29.9(3)
C35 C34 C41 C42 -151.3(2)
C46 C41 C42 C43 -0.9(3)
C34 C41 C42 C43 179.4(2)
C41 C42 C43 C44 0.3(3)
C42 C43 C44 C45 1.0(3)
C42 C43 C44 C5 178.3(2)
C8 C5 C44 C45 79.0(2)
C6 C5 C44 C45 -160.0(2)
C7 C5 C44 C45 -39.8(3)
C8 C5 C44 C43 -98.2(2)
C6 C5 C44 C43 22.7(3)
C7 C5 C44 C43 143.0(2)
C43 C44 C45 C46 -1.6(3)
C5 C44 C45 C46 -179.0(2)
C42 C41 C46 C45 0.3(3)
C34 C41 C46 C45 180.0(2)
C44 C45 C46 C41 1.0(4)
C3A C1A C11A C12A 82.2(2)
C2A C1A C11A C12A -157.2(2)
C4A C1A C11A C12A -36.8(3)
C3A C1A C11A C16A -95.1(2)
C2A C1A C11A C16A 25.6(3)
C4A C1A C11A C16A 145.9(2)
C16A C11A C12A C13A -0.9(3)
C1A C11A C12A C13A -178.3(2)
C11A C12A C13A C14A 0.2(4)
C12A C13A C14A C15A 0.7(3)
C12A C13A C14A C21A -179.6(2)
C13A C14A C15A C16A -1.0(3)
C21A C14A C15A C16A 179.3(2)
C14A C15A C16A C11A 0.4(3)
C12A C11A C16A C15A 0.6(3)
C1A C11A C16A C15A 177.95(19)
C15A C14A C21A C22A -152.0(2)
C13A C14A C21A C22A 28.3(3)
C15A C14A C21A C26A 29.0(3)
C13A C14A C21A C26A -150.6(2)
C26A C21A C22A C23A 0.6(3)
C14A C21A C22A C23A -178.35(18)
C21A C22A C23A C24A -0.1(3)
C22A C23A C24A C25A -0.1(3)
C22A C23A C24A C31A -179.85(17)
C23A C24A C25A C26A -0.2(3)
C31A C24A C25A C26A 179.54(19)
C24A C25A C26A C21A 0.7(3)
C22A C21A C26A C25A -0.9(3)
C14A C21A C26A C25A 178.03(19)
C25A C24A C31A C36A -9.8(3)
C23A C24A C31A C36A 169.9(2)
C25A C24A C31A C32A 170.3(2)
C23A C24A C31A C32A -10.0(3)
C36A C31A C32A C33A -1.4(3)
C24A C31A C32A C33A 178.55(19)
C31A C32A C33A C34A 0.4(3)
C32A C33A C34A C35A 1.2(3)
C32A C33A C34A C41A -177.5(2)
C33A C34A C35A C36A -1.8(3)
C41A C34A C35A C36A 176.89(18)
C34A C35A C36A C31A 0.8(3)
C32A C31A C36A C35A 0.8(3)
C24A C31A C36A C35A -179.12(17)
C35A C34A C41A C46A -31.1(3)
C33A C34A C41A C46A 147.5(2)
C35A C34A C41A C42A 150.3(2)
C33A C34A C41A C42A -31.1(3)
C46A C41A C42A C43A 1.0(3)
C34A C41A C42A C43A 179.56(19)
C41A C42A C43A C44A 0.2(3)
C42A C43A C44A C45A -1.6(3)
C42A C43A C44A C5A -179.96(19)
C8A C5A C44A C45A 48.1(2)
C6A C5A C44A C45A 168.42(19)
C7A C5A C44A C45A -71.0(2)
C8A C5A C44A C43A -133.6(2)
C6A C5A C44A C43A -13.2(3)
C7A C5A C44A C43A 107.3(2)
C43A C44A C45A C46A 1.8(3)
C5A C44A C45A C46A -179.72(19)
C44A C45A C46A C41A -0.7(3)
C42A C41A C46A C45A -0.7(3)
C34A C41A C46A C45A -179.36(19)
